data_7002738
loop_
_publ_author_name
'Kumbhakar, Doyel'
'Sarkar, Biprajit'
'Das, Amit'
'Das, Atanu Kumar'
'Mobin, Shaikh M.'
'Fiedler, Jan'
'Kaim, Wolfgang'
'Lahiri, Goutam Kumar'

_publ_section_title
;
 Valence structures of the diastereomeric complexes meso- and
 rac-[Ru2(acac)4(\m-Q)]n (n = 2&#x2212;, 1&#x2212;, 0, 1+, 2+) with the
 multiple quinonoid bridging ligand Q =
 1,2,4,5-tetraimino-3,6-diketocyclohexane
;
_journal_issue 43
_journal_name_full 'Dalton Transactions'
_journal_page_first 9645
_journal_page_last 9652
_journal_paper_doi 10.1039/b906900c
_journal_year 2009
_chemical_formula_sum 'C26 H32 N4 O12 Ru2'
_chemical_formula_weight 794.70
_chemical_name_systematic
;
?
;
_space_group_IT_number 2
_symmetry_cell_setting triclinic
_symmetry_space_group_name_Hall '-P 1'
_symmetry_space_group_name_H-M 'P -1'
_atom_sites_solution_hydrogens geom
_atom_sites_solution_primary direct
_atom_sites_solution_secondary difmap
_audit_creation_method SHELXL-97
_cell_angle_alpha 77.566(3)
_cell_angle_beta 85.492(8)
_cell_angle_gamma 89.57(3)
_cell_formula_units_Z 2
_cell_length_a 7.762(3)
_cell_length_b 14.41(2)
_cell_length_c 14.4522(13)
_cell_measurement_reflns_used 1152
_cell_measurement_temperature 150(2)
_cell_measurement_theta_max 32.7368
_cell_measurement_theta_min 3.0763
_cell_volume 1574(2)
_computing_cell_refinement 'CrysAlis RED, Oxford Diffraction Ltd.,'
_computing_data_collection 'CrysAlis CCD, Oxford Diffraction Ltd.,'
_computing_data_reduction 'CrysAlis RED, Oxford Diffraction Ltd.,'
_computing_molecular_graphics Ortep3
_computing_publication_material Shelx97
_computing_structure_refinement 'SHELXL-97 (Sheldrick, 1997)'
_computing_structure_solution 'SHELXS-97 (Sheldrick, 1997)'
_diffrn_ambient_temperature 150(2)
_diffrn_detector_area_resol_mean 15.9948
_diffrn_measured_fraction_theta_full 0.991
_diffrn_measured_fraction_theta_max 0.979
_diffrn_measurement_device_type 'OXFORD DIFFRACTION XCALIBUR-S'
_diffrn_measurement_method \w/q-scan
_diffrn_radiation_monochromator graphite
_diffrn_radiation_source 'Enhance (Mo) X-ray Source'
_diffrn_radiation_type MoK\a
_diffrn_radiation_wavelength 0.71073
_diffrn_reflns_av_R_equivalents 0.1577
_diffrn_reflns_av_sigmaI/netI 0.2390
_diffrn_reflns_limit_h_max 10
_diffrn_reflns_limit_h_min -10
_diffrn_reflns_limit_k_max 18
_diffrn_reflns_limit_k_min -20
_diffrn_reflns_limit_l_max 19
_diffrn_reflns_limit_l_min -20
_diffrn_reflns_number 15769
_diffrn_reflns_theta_full 25.00
_diffrn_reflns_theta_max 30.00
_diffrn_reflns_theta_min 3.02
_exptl_absorpt_coefficient_mu 1.025
_exptl_absorpt_correction_T_max 0.8614
_exptl_absorpt_correction_T_min 0.7984
_exptl_absorpt_correction_type multi-scan
_exptl_absorpt_process_details
;
CrysAlis RED, Oxford Diffraction Ltd.,
Version 1.171.32.15 (release 10-01-2008 CrysAlis171 .NET)
(compiled Jan 10 2008,16:37:18)
Empirical absorption correction using spherical harmonics,
implemented in SCALE3 ABSPACK scaling algorithm.
;
_exptl_crystal_colour black
_exptl_crystal_density_diffrn 1.677
_exptl_crystal_density_method 'not measured'
_exptl_crystal_description plate
_exptl_crystal_F_000 800
_exptl_crystal_size_max 0.23
_exptl_crystal_size_mid 0.18
_exptl_crystal_size_min 0.15
_refine_diff_density_max 14.325
_refine_diff_density_min -2.656
_refine_diff_density_rms 0.520
_refine_ls_extinction_method none
_refine_ls_goodness_of_fit_ref 1.484
_refine_ls_hydrogen_treatment mixed
_refine_ls_matrix_type full
_refine_ls_number_parameters 405
_refine_ls_number_reflns 8970
_refine_ls_number_restraints 353
_refine_ls_restrained_S_all 1.463
_refine_ls_R_factor_all 0.3239
_refine_ls_R_factor_gt 0.2411
_refine_ls_shift/su_max 0.047
_refine_ls_shift/su_mean 0.001
_refine_ls_structure_factor_coef Fsqd
_refine_ls_weighting_details 'calc w=1/[\s^2^(Fo^2^)+(0.2000P)^2^+0.0000P] where P=(Fo^2^+2Fc^2^)/3'
_refine_ls_weighting_scheme calc
_refine_ls_wR_factor_gt 0.4924
_refine_ls_wR_factor_ref 0.5299
_reflns_number_gt 4532
_reflns_number_total 8970
_reflns_threshold_expression >2sigma(I)
_cod_data_source_file b906900c.txt
_cod_data_source_block 1
_cod_depositor_comments
;
The following automatic conversions were performed:
'_symmetry_cell_setting' value 'Triclinic' changed to 'triclinic'
according to '/home/saulius/struct/CIF-dictionaries/cif_core.dic'
dictionary named 'cif_core.dic' version 2.4.1 from 2010-06-29.

Automatic conversion script
Id: cif_fix_enum 1527 2010-12-29 10:47:43Z saulius 
;
_cod_database_code 7002738

loop_
_symmetry_equiv_pos_as_xyz
'x, y, z'
'-x, -y, -z'

loop_
_atom_site_label
_atom_site_type_symbol
_atom_site_fract_x
_atom_site_fract_y
_atom_site_fract_z
_atom_site_U_iso_or_equiv
_atom_site_adp_type
_atom_site_occupancy
_atom_site_symmetry_multiplicity
_atom_site_calc_flag
_atom_site_refinement_flags
_atom_site_disorder_assembly
_atom_site_disorder_group
Ru1 Ru 0.1818(2) 0.66196(11) 0.27013(12) 0.0283(5) Uani 1 1 d U . .
Ru2 Ru 0.1632(2) 0.83838(11) 0.73004(13) 0.0265(5) Uani 1 1 d U . .
O1 O 0.4168(18) 0.6385(9) 0.3197(10) 0.026(3) Uani 1 1 d U . .
O2 O 0.228(2) 0.8017(10) 0.2328(11) 0.032(3) Uani 1 1 d U . .
O3 O 0.279(2) 0.6399(12) 0.1413(13) 0.045(4) Uani 1 1 d U . .
O4 O -0.0453(19) 0.6912(10) 0.2145(11) 0.031(3) Uani 1 1 d U . .
O5 O -0.0293(19) 0.6511(9) 0.5876(11) 0.028(3) Uani 1 1 d U . .
O6 O -0.070(2) 0.8073(10) 0.7882(11) 0.032(3) Uani 1 1 d U . .
O7 O 0.255(2) 0.8604(13) 0.8585(13) 0.046(4) Uani 1 1 d U . .
O8 O 0.212(2) 0.7008(11) 0.7644(11) 0.034(3) Uani 1 1 d U . .
O9 O 0.409(2) 0.8610(10) 0.6782(10) 0.029(3) Uani 1 1 d U . .
O10 O -0.024(2) 0.8500(10) 0.4159(12) 0.038(4) Uani 1 1 d U . .
N1 N 0.127(2) 0.5298(11) 0.3170(12) 0.021(3) Uani 1 1 d U . .
H1 H 0.1434 0.4862 0.2829 0.026 Uiso 1 1 calc R . .
N2 N 0.097(2) 0.6704(11) 0.3932(12) 0.022(3) Uani 1 1 d U . .
H2 H 0.0879 0.7250 0.4110 0.026 Uiso 1 1 calc R . .
N3 N 0.0849(19) 0.8300(11) 0.6055(11) 0.017(3) Uani 1 1 d U . .
H3 H 0.0727 0.7753 0.5889 0.020 Uiso 1 1 calc R . .
N4 N 0.107(2) 0.9652(10) 0.6802(12) 0.019(3) Uani 1 1 d U . .
H4 H 0.1132 1.0086 0.7143 0.023 Uiso 1 1 calc R . .
C1 C 0.662(3) 0.6678(19) 0.399(2) 0.044(6) Uani 1 1 d U . .
H1A H 0.6227 0.6329 0.4632 0.066 Uiso 1 1 calc R . .
H1B H 0.7359 0.7213 0.4037 0.066 Uiso 1 1 calc R . .
H1C H 0.7279 0.6253 0.3655 0.066 Uiso 1 1 calc R . .
C2 C 0.510(3) 0.7043(18) 0.3464(18) 0.039(5) Uani 1 1 d U . .
C3 C 0.481(4) 0.797(2) 0.328(2) 0.057(7) Uani 1 1 d U . .
H3A H 0.5507 0.8344 0.3572 0.068 Uiso 1 1 calc R . .
C4 C 0.355(3) 0.8446(15) 0.2693(17) 0.034(5) Uani 1 1 d U . .
C5 C 0.345(4) 0.948(2) 0.252(2) 0.064(8) Uani 1 1 d U . .
H5A H 0.4259 0.9755 0.1978 0.096 Uiso 1 1 calc R . .
H5B H 0.3748 0.9691 0.3084 0.096 Uiso 1 1 calc R . .
H5C H 0.2271 0.9675 0.2376 0.096 Uiso 1 1 calc R . .
C6 C 0.292(3) 0.5889(19) -0.0017(19) 0.044(6) Uani 1 1 d U . .
H6A H 0.2628 0.6290 -0.0621 0.066 Uiso 1 1 calc R . .
H6B H 0.2648 0.5224 -0.0009 0.066 Uiso 1 1 calc R . .
H6C H 0.4156 0.5954 0.0053 0.066 Uiso 1 1 calc R . .
C7 C 0.189(3) 0.6191(17) 0.0787(18) 0.038(5) Uani 1 1 d U . .
C8 C 0.015(3) 0.6293(16) 0.0740(18) 0.036(5) Uani 1 1 d U . .
H8 H -0.0321 0.6096 0.0225 0.043 Uiso 1 1 calc R . .
C9 C -0.097(4) 0.663(2) 0.132(2) 0.054(7) Uani 1 1 d U . .
C10 C -0.290(4) 0.682(2) 0.117(2) 0.053(7) Uani 1 1 d U . .
H10A H -0.3270 0.6456 0.0722 0.079 Uiso 1 1 calc R . .
H10B H -0.3054 0.7503 0.0906 0.079 Uiso 1 1 calc R . .
H10C H -0.3586 0.6637 0.1776 0.079 Uiso 1 1 calc R . .
C11 C 0.064(3) 0.5119(14) 0.4055(15) 0.024(4) Uani 1 1 d U . .
C12 C 0.052(2) 0.5901(12) 0.4503(13) 0.018(4) Uani 1 1 d U . .
C13 C -0.011(3) 0.5820(14) 0.5478(15) 0.027(4) Uani 1 1 d U . .
C14 C -0.321(3) 0.8147(19) 0.881(2) 0.047(6) Uani 1 1 d U . .
H14A H -0.3703 0.8062 0.8228 0.071 Uiso 1 1 calc R . .
H14B H -0.3716 0.8708 0.9002 0.071 Uiso 1 1 calc R . .
H14C H -0.3459 0.7584 0.9316 0.071 Uiso 1 1 calc R . .
C15 C -0.130(3) 0.8283(17) 0.8622(19) 0.041(6) Uani 1 1 d U . .
C16 C -0.031(4) 0.872(2) 0.925(2) 0.059(8) Uani 1 1 d U . .
H16 H -0.0964 0.8966 0.9725 0.071 Uiso 1 1 calc R . .
C17 C 0.146(4) 0.8807(19) 0.924(2) 0.046(6) Uani 1 1 d U . .
C18 C 0.260(4) 0.908(2) 1.002(2) 0.060(8) Uani 1 1 d U . .
H18A H 0.3077 0.8507 1.0395 0.091 Uiso 1 1 calc R . .
H18B H 0.1870 0.9404 1.0436 0.091 Uiso 1 1 calc R . .
H18C H 0.3543 0.9510 0.9698 0.091 Uiso 1 1 calc R . .
C19 C 0.322(4) 0.5476(18) 0.749(2) 0.046(5) Uani 1 1 d U . .
H19A H 0.2491 0.5255 0.8087 0.070 Uiso 1 1 calc R . .
H19B H 0.4381 0.5217 0.7568 0.070 Uiso 1 1 calc R . .
H19C H 0.2714 0.5260 0.6975 0.070 Uiso 1 1 calc R . .
C20 C 0.332(3) 0.6578(17) 0.7264(18) 0.037(4) Uani 1 1 d U . .
C21 C 0.466(3) 0.6975(16) 0.6690(17) 0.032(4) Uani 1 1 d U . .
H21 H 0.5436 0.6593 0.6392 0.038 Uiso 1 1 calc R . .
C22 C 0.494(3) 0.7988(16) 0.6525(15) 0.030(4) Uani 1 1 d U . .
C23 C 0.663(3) 0.8315(17) 0.5995(18) 0.037(5) Uani 1 1 d U . .
H23A H 0.6451 0.8884 0.5502 0.055 Uiso 1 1 calc R . .
H23B H 0.7118 0.7811 0.5698 0.055 Uiso 1 1 calc R . .
H23C H 0.7428 0.8466 0.6435 0.055 Uiso 1 1 calc R . .
C24 C 0.058(2) 0.9871(13) 0.5951(14) 0.021(3) Uani 1 1 d U . .
C25 C 0.053(2) 0.9095(11) 0.5501(13) 0.015(3) Uani 1 1 d U . .
C26 C -0.012(2) 0.9174(12) 0.4539(14) 0.020(3) Uani 1 1 d U . .
O111 O 0.142(3) 0.3975(14) 0.1864(14) 0.055(5) Uani 1 1 d U . .
O222 O 0.881(3) 0.8947(13) 0.1914(13) 0.048(4) Uani 1 1 d U . .

loop_
_atom_site_aniso_label
_atom_site_aniso_U_11
_atom_site_aniso_U_22
_atom_site_aniso_U_33
_atom_site_aniso_U_23
_atom_site_aniso_U_13
_atom_site_aniso_U_12
Ru1 0.0471(12) 0.0149(8) 0.0201(9) 0.0011(6) 0.0016(7) -0.0065(7)
Ru2 0.0270(10) 0.0139(8) 0.0360(11) -0.0025(7) 0.0052(7) 0.0031(6)
O1 0.026(6) 0.021(6) 0.026(6) 0.006(5) -0.009(5) 0.002(5)
O2 0.041(7) 0.023(6) 0.029(7) -0.004(5) 0.001(5) -0.003(5)
O3 0.056(8) 0.034(7) 0.044(8) -0.011(6) 0.008(6) -0.014(6)
O4 0.030(7) 0.016(5) 0.045(7) -0.006(5) 0.011(5) -0.007(5)
O5 0.035(7) 0.017(5) 0.032(7) -0.002(5) 0.000(5) -0.006(5)
O6 0.043(7) 0.023(6) 0.026(6) 0.000(5) 0.005(5) -0.008(5)
O7 0.048(8) 0.046(8) 0.038(7) -0.001(6) 0.001(6) -0.005(6)
O8 0.032(6) 0.031(6) 0.034(7) 0.002(5) 0.000(5) 0.002(5)
O9 0.041(7) 0.019(5) 0.023(6) 0.001(5) 0.014(5) -0.010(5)
O10 0.048(7) 0.024(6) 0.043(7) -0.013(6) 0.002(6) -0.001(6)
N1 0.018(6) 0.016(6) 0.028(7) -0.006(5) 0.009(5) 0.000(5)
N2 0.021(7) 0.015(6) 0.029(7) -0.004(5) -0.006(5) -0.013(5)
N3 0.016(6) 0.018(6) 0.016(6) -0.003(5) 0.002(5) 0.006(5)
N4 0.024(7) 0.007(5) 0.028(6) -0.008(5) 0.001(5) 0.003(5)
C1 0.037(9) 0.046(9) 0.049(10) -0.012(8) 0.005(7) 0.008(7)
C2 0.042(9) 0.039(9) 0.038(9) -0.014(7) 0.000(7) 0.005(7)
C3 0.061(11) 0.051(10) 0.058(11) -0.016(8) 0.005(8) -0.001(8)
C4 0.032(8) 0.025(8) 0.042(9) -0.005(7) 0.007(7) -0.007(7)
C5 0.065(11) 0.057(11) 0.064(11) -0.001(8) -0.001(8) -0.012(8)
C6 0.045(9) 0.045(9) 0.041(9) -0.005(7) -0.003(7) 0.007(8)
C7 0.047(9) 0.033(8) 0.033(9) -0.005(7) -0.001(7) 0.006(7)
C8 0.040(9) 0.031(8) 0.035(9) -0.008(7) -0.001(7) 0.004(7)
C9 0.052(10) 0.045(10) 0.062(11) 0.000(8) -0.005(8) -0.020(8)
C10 0.056(10) 0.049(10) 0.050(10) -0.007(8) 0.008(8) -0.001(8)
C11 0.025(8) 0.022(7) 0.027(8) -0.007(6) -0.002(6) 0.000(6)
C12 0.014(7) 0.014(6) 0.025(7) -0.001(5) -0.003(6) -0.001(5)
C13 0.029(8) 0.024(7) 0.028(8) -0.006(6) -0.007(6) -0.009(6)
C14 0.051(10) 0.043(9) 0.047(10) -0.008(8) 0.001(8) 0.003(8)
C15 0.047(9) 0.031(8) 0.043(9) -0.005(7) -0.002(7) -0.007(7)
C16 0.061(11) 0.052(11) 0.059(11) -0.007(8) 0.001(8) 0.007(8)
C17 0.052(10) 0.042(9) 0.042(9) -0.007(7) 0.002(8) 0.004(8)
C18 0.070(11) 0.056(11) 0.056(11) -0.014(8) -0.006(8) -0.001(8)
C19 0.054(10) 0.039(6) 0.044(9) -0.007(7) 0.003(7) 0.005(7)
C20 0.038(8) 0.036(6) 0.035(8) -0.003(6) 0.002(6) 0.001(6)
C21 0.030(7) 0.029(6) 0.037(8) -0.008(6) -0.002(6) 0.006(6)
C22 0.027(7) 0.031(6) 0.027(7) 0.001(6) -0.002(6) 0.006(5)
C23 0.028(7) 0.040(8) 0.041(9) -0.008(7) -0.002(6) 0.001(6)
C24 0.020(7) 0.015(6) 0.028(6) -0.004(5) 0.003(5) 0.000(6)
C25 0.010(6) 0.005(5) 0.027(6) -0.001(5) 0.005(5) 0.004(5)
C26 0.019(7) 0.013(6) 0.025(6) 0.000(5) 0.006(5) -0.005(6)
O111 0.066(9) 0.047(8) 0.052(8) -0.014(7) 0.007(7) 0.006(7)
O222 0.061(8) 0.042(7) 0.045(8) -0.017(6) -0.004(6) 0.003(6)

loop_
_atom_type_symbol
_atom_type_description
_atom_type_scat_dispersion_real
_atom_type_scat_dispersion_imag
_atom_type_scat_source
C C 0.0033 0.0016 'International Tables Vol C Tables 4.2.6.8 and 6.1.1.4'
H H 0.0000 0.0000 'International Tables Vol C Tables 4.2.6.8 and 6.1.1.4'
N N 0.0061 0.0033 'International Tables Vol C Tables 4.2.6.8 and 6.1.1.4'
O O 0.0106 0.0060 'International Tables Vol C Tables 4.2.6.8 and 6.1.1.4'
Ru Ru -1.2594 0.8363 'International Tables Vol C Tables 4.2.6.8 and 6.1.1.4'

loop_
_geom_angle_atom_site_label_1
_geom_angle_atom_site_label_2
_geom_angle_atom_site_label_3
_geom_angle
_geom_angle_site_symmetry_1
_geom_angle_site_symmetry_3
_geom_angle_publ_flag
N2 Ru1 N1 82.7(7) . . ?
N2 Ru1 O2 91.9(6) . . ?
N1 Ru1 O2 174.6(7) . . ?
N2 Ru1 O4 94.3(7) . . ?
N1 Ru1 O4 93.8(6) . . ?
O2 Ru1 O4 86.0(6) . . ?
N2 Ru1 O1 87.9(7) . . ?
N1 Ru1 O1 89.1(6) . . ?
O2 Ru1 O1 91.3(6) . . ?
O4 Ru1 O1 176.6(6) . . ?
N2 Ru1 O3 174.7(7) . . ?
N1 Ru1 O3 92.4(7) . . ?
O2 Ru1 O3 93.0(6) . . ?
O4 Ru1 O3 88.0(7) . . ?
O1 Ru1 O3 90.0(7) . . ?
N4 Ru2 O6 92.8(7) . . ?
N4 Ru2 N3 78.5(7) . . ?
O6 Ru2 N3 89.8(6) . . ?
N4 Ru2 O8 171.4(7) . . ?
O6 Ru2 O8 87.1(6) . . ?
N3 Ru2 O8 92.9(6) . . ?
N4 Ru2 O9 91.6(6) . . ?
O6 Ru2 O9 175.2(6) . . ?
N3 Ru2 O9 92.8(6) . . ?
O8 Ru2 O9 88.8(6) . . ?
N4 Ru2 O7 97.0(7) . . ?
O6 Ru2 O7 92.9(7) . . ?
N3 Ru2 O7 174.8(6) . . ?
O8 Ru2 O7 91.7(7) . . ?
O9 Ru2 O7 84.7(7) . . ?
C2 O1 Ru1 124.0(14) . . ?
C4 O2 Ru1 122.5(14) . . ?
C7 O3 Ru1 125.1(17) . . ?
C9 O4 Ru1 125.6(16) . . ?
C15 O6 Ru2 125.2(15) . . ?
C17 O7 Ru2 119.4(18) . . ?
C20 O8 Ru2 126.1(15) . . ?
C22 O9 Ru2 121.4(13) . . ?
C11 N1 Ru1 112.1(13) . . ?
C11 N1 H1 123.9 . . ?
Ru1 N1 H1 123.9 . . ?
C12 N2 Ru1 115.5(13) . . ?
C12 N2 H2 122.3 . . ?
Ru1 N2 H2 122.3 . . ?
C25 N3 Ru2 115.7(13) . . ?
C25 N3 H3 122.1 . . ?
Ru2 N3 H3 122.2 . . ?
C24 N4 Ru2 118.5(13) . . ?
C24 N4 H4 120.7 . . ?
Ru2 N4 H4 120.7 . . ?
C2 C1 H1A 109.5 . . ?
C2 C1 H1B 109.5 . . ?
H1A C1 H1B 109.5 . . ?
C2 C1 H1C 109.5 . . ?
H1A C1 H1C 109.5 . . ?
H1B C1 H1C 109.5 . . ?
C3 C2 O1 126(3) . . ?
C3 C2 C1 119(3) . . ?
O1 C2 C1 115(2) . . ?
C2 C3 C4 126(3) . . ?
C2 C3 H3A 117.0 . . ?
C4 C3 H3A 117.0 . . ?
O2 C4 C3 125(2) . . ?
O2 C4 C5 115(2) . . ?
C3 C4 C5 119(2) . . ?
C4 C5 H5A 109.5 . . ?
C4 C5 H5B 109.5 . . ?
H5A C5 H5B 109.5 . . ?
C4 C5 H5C 109.5 . . ?
H5A C5 H5C 109.5 . . ?
H5B C5 H5C 109.5 . . ?
C7 C6 H6A 109.5 . . ?
C7 C6 H6B 109.5 . . ?
H6A C6 H6B 109.5 . . ?
C7 C6 H6C 109.5 . . ?
H6A C6 H6C 109.5 . . ?
H6B C6 H6C 109.5 . . ?
O3 C7 C8 127(2) . . ?
O3 C7 C6 115(2) . . ?
C8 C7 C6 118(2) . . ?
C9 C8 C7 128(3) . . ?
C9 C8 H8 115.9 . . ?
C7 C8 H8 115.9 . . ?
C8 C9 O4 122(3) . . ?
C8 C9 C10 125(3) . . ?
O4 C9 C10 113(3) . . ?
C9 C10 H10A 109.5 . . ?
C9 C10 H10B 109.5 . . ?
H10A C10 H10B 109.5 . . ?
C9 C10 H10C 109.5 . . ?
H10A C10 H10C 109.5 . . ?
H10B C10 H10C 109.5 . . ?
N1 C11 C12 116.3(17) . . ?
N1 C11 C13 120.4(18) . 2_566 ?
C12 C11 C13 123.3(19) . 2_566 ?
N2 C12 C11 113.2(18) . . ?
N2 C12 C13 123.5(18) . . ?
C11 C12 C13 123.3(17) . . ?
O5 C13 C11 122.3(19) . 2_566 ?
O5 C13 C12 124.1(18) . . ?
C11 C13 C12 113.5(18) 2_566 . ?
C15 C14 H14A 109.5 . . ?
C15 C14 H14B 109.5 . . ?
H14A C14 H14B 109.5 . . ?
C15 C14 H14C 109.5 . . ?
H14A C14 H14C 109.5 . . ?
H14B C14 H14C 109.5 . . ?
O6 C15 C16 125(3) . . ?
O6 C15 C14 115(2) . . ?
C16 C15 C14 121(3) . . ?
C17 C16 C15 128(3) . . ?
C17 C16 H16 116.1 . . ?
C15 C16 H16 116.1 . . ?
O7 C17 C16 125(3) . . ?
O7 C17 C18 106(2) . . ?
C16 C17 C18 129(3) . . ?
C17 C18 H18A 109.5 . . ?
C17 C18 H18B 109.5 . . ?
H18A C18 H18B 109.5 . . ?
C17 C18 H18C 109.5 . . ?
H18A C18 H18C 109.5 . . ?
H18B C18 H18C 109.5 . . ?
C20 C19 H19A 109.5 . . ?
C20 C19 H19B 109.5 . . ?
H19A C19 H19B 109.5 . . ?
C20 C19 H19C 109.5 . . ?
H19A C19 H19C 109.5 . . ?
H19B C19 H19C 109.5 . . ?
O8 C20 C21 127(2) . . ?
O8 C20 C19 117(2) . . ?
C21 C20 C19 116(2) . . ?
C20 C21 C22 119(2) . . ?
C20 C21 H21 120.3 . . ?
C22 C21 H21 120.3 . . ?
O9 C22 C21 131(2) . . ?
O9 C22 C23 115(2) . . ?
C21 C22 C23 114(2) . . ?
C22 C23 H23A 109.5 . . ?
C22 C23 H23B 109.5 . . ?
H23A C23 H23B 109.5 . . ?
C22 C23 H23C 109.5 . . ?
H23A C23 H23C 109.5 . . ?
H23B C23 H23C 109.5 . . ?
N4 C24 C25 114.0(16) . . ?
N4 C24 C26 125.0(17) . 2_576 ?
C25 C24 C26 121.1(18) . 2_576 ?
N3 C25 C24 112.8(17) . . ?
N3 C25 C26 123.5(16) . . ?
C24 C25 C26 122.9(15) . . ?
O10 C26 C24 120.6(19) . 2_576 ?
O10 C26 C25 123.6(17) . . ?
C24 C26 C25 115.8(16) 2_576 . ?

loop_
_geom_bond_atom_site_label_1
_geom_bond_atom_site_label_2
_geom_bond_distance
_geom_bond_site_symmetry_2
_geom_bond_publ_flag
Ru1 N2 1.876(17) . ?
Ru1 N1 1.918(15) . ?
Ru1 O2 1.997(14) . ?
Ru1 O4 1.999(16) . ?
Ru1 O1 2.011(13) . ?
Ru1 O3 2.041(18) . ?
Ru2 N4 1.876(15) . ?
Ru2 O6 1.947(15) . ?
Ru2 N3 1.973(15) . ?
Ru2 O8 1.979(16) . ?
Ru2 O9 1.996(14) . ?
Ru2 O7 2.126(19) . ?
O1 C2 1.33(3) . ?
O2 C4 1.36(3) . ?
O3 C7 1.27(3) . ?
O4 C9 1.42(4) . ?
O5 C13 1.25(2) . ?
O6 C15 1.23(3) . ?
O7 C17 1.30(3) . ?
O8 C20 1.27(3) . ?
O9 C22 1.22(3) . ?
O10 C26 1.22(2) . ?
N1 C11 1.31(3) . ?
N1 H1 0.8800 . ?
N2 C12 1.30(2) . ?
N2 H2 0.8800 . ?
N3 C25 1.28(2) . ?
N3 H3 0.8800 . ?
N4 C24 1.29(3) . ?
N4 H4 0.8800 . ?
C1 C2 1.49(4) . ?
C1 H1A 0.9800 . ?
C1 H1B 0.9800 . ?
C1 H1C 0.9800 . ?
C2 C3 1.32(4) . ?
C3 C4 1.43(4) . ?
C3 H3A 0.9500 . ?
C4 C5 1.45(4) . ?
C5 H5A 0.9800 . ?
C5 H5B 0.9800 . ?
C5 H5C 0.9800 . ?
C6 C7 1.50(4) . ?
C6 H6A 0.9800 . ?
C6 H6B 0.9800 . ?
C6 H6C 0.9800 . ?
C7 C8 1.37(3) . ?
C8 C9 1.33(4) . ?
C8 H8 0.9500 . ?
C9 C10 1.54(4) . ?
C10 H10A 0.9800 . ?
C10 H10B 0.9800 . ?
C10 H10C 0.9800 . ?
C11 C12 1.41(3) . ?
C11 C13 1.42(3) 2_566 ?
C12 C13 1.44(3) . ?
C13 C11 1.42(3) 2_566 ?
C14 C15 1.49(4) . ?
C14 H14A 0.9800 . ?
C14 H14B 0.9800 . ?
C14 H14C 0.9800 . ?
C15 C16 1.48(4) . ?
C16 C17 1.38(4) . ?
C16 H16 0.9500 . ?
C17 C18 1.60(4) . ?
C18 H18A 0.9800 . ?
C18 H18B 0.9800 . ?
C18 H18C 0.9800 . ?
C19 C20 1.55(3) . ?
C19 H19A 0.9800 . ?
C19 H19B 0.9800 . ?
C19 H19C 0.9800 . ?
C20 C21 1.33(3) . ?
C21 C22 1.44(3) . ?
C21 H21 0.9500 . ?
C22 C23 1.49(3) . ?
C23 H23A 0.9800 . ?
C23 H23B 0.9800 . ?
C23 H23C 0.9800 . ?
C24 C25 1.41(3) . ?
C24 C26 1.46(3) 2_576 ?
C25 C26 1.50(3) . ?
C26 C24 1.46(3) 2_576 ?

loop_
_geom_torsion_atom_site_label_1
_geom_torsion_atom_site_label_2
_geom_torsion_atom_site_label_3
_geom_torsion_atom_site_label_4
_geom_torsion
_geom_torsion_site_symmetry_1
_geom_torsion_site_symmetry_2
_geom_torsion_site_symmetry_3
_geom_torsion_site_symmetry_4
_geom_torsion_publ_flag
N2 Ru1 O1 C2 -69.6(17) . . . . ?
N1 Ru1 O1 C2 -152.3(17) . . . . ?
O2 Ru1 O1 C2 22.3(17) . . . . ?
O4 Ru1 O1 C2 61(11) . . . . ?
O3 Ru1 O1 C2 115.3(17) . . . . ?
N2 Ru1 O2 C4 69.1(17) . . . . ?
N1 Ru1 O2 C4 75(8) . . . . ?
O4 Ru1 O2 C4 163.3(17) . . . . ?
O1 Ru1 O2 C4 -18.8(17) . . . . ?
O3 Ru1 O2 C4 -108.9(17) . . . . ?
N2 Ru1 O3 C7 94(8) . . . . ?
N1 Ru1 O3 C7 71.2(19) . . . . ?
O2 Ru1 O3 C7 -108.4(19) . . . . ?
O4 Ru1 O3 C7 -22.5(19) . . . . ?
O1 Ru1 O3 C7 160.3(19) . . . . ?
N2 Ru1 O4 C9 -154.9(17) . . . . ?
N1 Ru1 O4 C9 -71.9(17) . . . . ?
O2 Ru1 O4 C9 113.5(17) . . . . ?
O1 Ru1 O4 C9 75(11) . . . . ?
O3 Ru1 O4 C9 20.4(17) . . . . ?
N4 Ru2 O6 C15 -77(2) . . . . ?
N3 Ru2 O6 C15 -155.9(19) . . . . ?
O8 Ru2 O6 C15 111.2(19) . . . . ?
O9 Ru2 O6 C15 80(8) . . . . ?
O7 Ru2 O6 C15 20(2) . . . . ?
N4 Ru2 O7 C17 70.6(19) . . . . ?
O6 Ru2 O7 C17 -22.6(19) . . . . ?
N3 Ru2 O7 C17 99(7) . . . . ?
O8 Ru2 O7 C17 -109.8(19) . . . . ?
O9 Ru2 O7 C17 161.5(19) . . . . ?
N4 Ru2 O8 C20 69(5) . . . . ?
O6 Ru2 O8 C20 159(2) . . . . ?
N3 Ru2 O8 C20 69(2) . . . . ?
O9 Ru2 O8 C20 -24(2) . . . . ?
O7 Ru2 O8 C20 -108(2) . . . . ?
N4 Ru2 O9 C22 -147.9(17) . . . . ?
O6 Ru2 O9 C22 55(8) . . . . ?
N3 Ru2 O9 C22 -69.4(17) . . . . ?
O8 Ru2 O9 C22 23.5(17) . . . . ?
O7 Ru2 O9 C22 115.3(17) . . . . ?
N2 Ru1 N1 C11 -0.5(14) . . . . ?
O2 Ru1 N1 C11 -7(8) . . . . ?
O4 Ru1 N1 C11 -94.3(15) . . . . ?
O1 Ru1 N1 C11 87.5(15) . . . . ?
O3 Ru1 N1 C11 177.5(15) . . . . ?
N1 Ru1 N2 C12 3.0(14) . . . . ?
O2 Ru1 N2 C12 -177.6(14) . . . . ?
O4 Ru1 N2 C12 96.3(14) . . . . ?
O1 Ru1 N2 C12 -86.4(14) . . . . ?
O3 Ru1 N2 C12 -20(8) . . . . ?
N4 Ru2 N3 C25 6.5(13) . . . . ?
O6 Ru2 N3 C25 99.5(13) . . . . ?
O8 Ru2 N3 C25 -173.4(13) . . . . ?
O9 Ru2 N3 C25 -84.5(13) . . . . ?
O7 Ru2 N3 C25 -23(8) . . . . ?
O6 Ru2 N4 C24 -93.0(15) . . . . ?
N3 Ru2 N4 C24 -3.7(14) . . . . ?
O8 Ru2 N4 C24 -4(5) . . . . ?
O9 Ru2 N4 C24 88.8(15) . . . . ?
O7 Ru2 N4 C24 173.7(15) . . . . ?
Ru1 O1 C2 C3 -14(4) . . . . ?
Ru1 O1 C2 C1 167.8(16) . . . . ?
O1 C2 C3 C4 -6(5) . . . . ?
C1 C2 C3 C4 172(3) . . . . ?
Ru1 O2 C4 C3 8(3) . . . . ?
Ru1 O2 C4 C5 -166.4(19) . . . . ?
C2 C3 C4 O2 10(5) . . . . ?
C2 C3 C4 C5 -177(3) . . . . ?
Ru1 O3 C7 C8 17(3) . . . . ?
Ru1 O3 C7 C6 -169.1(16) . . . . ?
O3 C7 C8 C9 1(4) . . . . ?
C6 C7 C8 C9 -173(3) . . . . ?
C7 C8 C9 O4 -3(4) . . . . ?
C7 C8 C9 C10 173(2) . . . . ?
Ru1 O4 C9 C8 -13(3) . . . . ?
Ru1 O4 C9 C10 170.7(15) . . . . ?
Ru1 N1 C11 C12 -2(2) . . . . ?
Ru1 N1 C11 C13 178.5(15) . . . 2_566 ?
Ru1 N2 C12 C11 -5(2) . . . . ?
Ru1 N2 C12 C13 178.2(15) . . . . ?
N1 C11 C12 N2 4(3) . . . . ?
C13 C11 C12 N2 -176.1(18) 2_566 . . . ?
N1 C11 C12 C13 -178.5(18) . . . . ?
C13 C11 C12 C13 1(3) 2_566 . . . ?
N2 C12 C13 O5 0(3) . . . . ?
C11 C12 C13 O5 -177.0(19) . . . . ?
N2 C12 C13 C11 175.9(18) . . . 2_566 ?
C11 C12 C13 C11 -1(3) . . . 2_566 ?
Ru2 O6 C15 C16 -7(4) . . . . ?
Ru2 O6 C15 C14 167.7(15) . . . . ?
O6 C15 C16 C17 -13(5) . . . . ?
C14 C15 C16 C17 173(3) . . . . ?
Ru2 O7 C17 C16 13(3) . . . . ?
Ru2 O7 C17 C18 -171.3(16) . . . . ?
C15 C16 C17 O7 8(5) . . . . ?
C15 C16 C17 C18 -167(3) . . . . ?
Ru2 O8 C20 C21 13(4) . . . . ?
Ru2 O8 C20 C19 -167.3(16) . . . . ?
O8 C20 C21 C22 6(4) . . . . ?
C19 C20 C21 C22 -173(2) . . . . ?
Ru2 O9 C22 C21 -15(3) . . . . ?
Ru2 O9 C22 C23 169.2(15) . . . . ?
C20 C21 C22 O9 -5(4) . . . . ?
C20 C21 C22 C23 171(2) . . . . ?
Ru2 N4 C24 C25 1(2) . . . . ?
Ru2 N4 C24 C26 -179.2(14) . . . 2_576 ?
Ru2 N3 C25 C24 -7.9(19) . . . . ?
Ru2 N3 C25 C26 -178.3(13) . . . . ?
N4 C24 C25 N3 5(2) . . . . ?
C26 C24 C25 N3 -175.3(16) 2_576 . . . ?
N4 C24 C25 C26 175.3(16) . . . . ?
C26 C24 C25 C26 -5(3) 2_576 . . . ?
N3 C25 C26 O10 -8(3) . . . . ?
C24 C25 C26 O10 -177.0(18) . . . . ?
N3 C25 C26 C24 174.0(16) . . . 2_576 ?
C24 C25 C26 C24 5(3) . . . 2_576 ?
